data_4504183
loop_
_publ_author_name
'Wu, Shu-Ting'
'Long, La-Sheng'
'Huang, Rong-Bin'
'Zheng, Lan-Sun'

_publ_section_title
;
 pH-Dependent Assembly of Supramolecular Architectures from 0D to 2D
 Networks
;
_journal_issue 9
_journal_name_full 'Crystal Growth &amp; Design'
_journal_page_first 1746
_journal_paper_doi 10.1021/cg0608965
_journal_volume 7
_journal_year 2007
_chemical_formula_sum 'C48 H42 Cu3 N4 O12'
_chemical_formula_weight 1057.48
_chemical_name_systematic
; 
 ? 
;
_space_group_IT_number 14
_symmetry_cell_setting monoclinic
_symmetry_space_group_name_Hall '-P 2ybc'
_symmetry_space_group_name_H-M 'P 1 21/c 1'
_atom_sites_solution_hydrogens geom
_atom_sites_solution_primary direct
_atom_sites_solution_secondary difmap
_audit_creation_method SHELXL-97
_cell_angle_alpha 90.00
_cell_angle_beta 92.959(5)
_cell_angle_gamma 90.00
_cell_formula_units_Z 2
_cell_length_a 5.6880(16)
_cell_length_b 17.917(5)
_cell_length_c 20.904(6)
_cell_measurement_reflns_used 6071
_cell_measurement_temperature 123(2)
_cell_measurement_theta_max 56.003
_cell_measurement_theta_min 4.512
_cell_volume 2127.5(10)
_computing_cell_refinement 'SHELXTL-Plus (Sheldrick, 1990)'
_computing_data_collection 'SHELXTL-Plus (Sheldrick, 1990)'
_computing_data_reduction 'SHELXTL-Plus (Sheldrick, 1990)'
_computing_molecular_graphics 'SHELXTL V.5.0 (Sheldrick, 1997)'
_computing_publication_material 'SHELXL-97 (Sheldrick, 1997)'
_computing_structure_refinement 'SHELXL-97 (Sheldrick, 1997)'
_computing_structure_solution 'SHELXS-97 (Sheldrick, 1990)'
_diffrn_ambient_temperature 123(2)
_diffrn_measured_fraction_theta_full 0.999
_diffrn_measured_fraction_theta_max 0.999
_diffrn_measurement_device_type 'Smart Apex 2000'
_diffrn_measurement_method 'omega scan'
_diffrn_radiation_monochromator graphite
_diffrn_radiation_source 'fine-focus sealed tube'
_diffrn_radiation_type MoK\a
_diffrn_radiation_wavelength 0.71073
_diffrn_reflns_av_R_equivalents 0.0678
_diffrn_reflns_av_sigmaI/netI 0.0538
_diffrn_reflns_limit_h_max 7
_diffrn_reflns_limit_h_min -7
_diffrn_reflns_limit_k_max 22
_diffrn_reflns_limit_k_min -22
_diffrn_reflns_limit_l_max 25
_diffrn_reflns_limit_l_min -25
_diffrn_reflns_number 21379
_diffrn_reflns_theta_full 26.00
_diffrn_reflns_theta_max 26.00
_diffrn_reflns_theta_min 1.50
_diffrn_standards_decay_% none
_exptl_absorpt_coefficient_mu 1.559
_exptl_absorpt_correction_T_max 0.8854
_exptl_absorpt_correction_T_min 0.7060
_exptl_absorpt_correction_type sadabs
_exptl_crystal_colour Blue
_exptl_crystal_density_diffrn 1.651
_exptl_crystal_density_meas ?
_exptl_crystal_density_method 'not measured'
_exptl_crystal_description Block
_exptl_crystal_F_000 1082
_exptl_crystal_size_max 0.24
_exptl_crystal_size_mid 0.20
_exptl_crystal_size_min 0.08
_refine_diff_density_max 0.681
_refine_diff_density_min -0.447
_refine_diff_density_rms 0.096
_refine_ls_extinction_method none
_refine_ls_goodness_of_fit_ref 1.040
_refine_ls_hydrogen_treatment mixed
_refine_ls_matrix_type full
_refine_ls_number_parameters 304
_refine_ls_number_reflns 4155
_refine_ls_number_restraints 0
_refine_ls_restrained_S_all 1.040
_refine_ls_R_factor_all 0.0590
_refine_ls_R_factor_gt 0.0480
_refine_ls_shift/su_max 0.001
_refine_ls_shift/su_mean 0.000
_refine_ls_structure_factor_coef Fsqd
_refine_ls_weighting_details 'calc w=1/[\s^2^(Fo^2^)+(0.0713P)^2^+0.2503P] where P=(Fo^2^+2Fc^2^)/3'
_refine_ls_weighting_scheme calc
_refine_ls_wR_factor_gt 0.1209
_refine_ls_wR_factor_ref 0.1257
_reflns_number_gt 3422
_reflns_number_total 4155
_reflns_threshold_expression >2sigma(I)
_cod_data_source_file cg0608965si20061208_094323.cif
_cod_data_source_block complex5
_cod_depositor_comments
;
The following automatic conversions were performed:

'_exptl_crystal_density_meas' value 'not measured' was changed to '?'
- the value is perceived as not measured.

Automatic conversion script
Id: cif_fix_values 3008 2015-01-20 13:52:24Z robertas 
;
_cod_original_sg_symbol_H-M P2(1)/c
_cod_database_code 4504183

loop_
_symmetry_equiv_pos_as_xyz
'x, y, z'
'-x, y+1/2, -z+1/2'
'-x, -y, -z'
'x, -y-1/2, z-1/2'

loop_
_atom_site_label
_atom_site_type_symbol
_atom_site_fract_x
_atom_site_fract_y
_atom_site_fract_z
_atom_site_U_iso_or_equiv
_atom_site_adp_type
_atom_site_occupancy
_atom_site_symmetry_multiplicity
_atom_site_calc_flag
_atom_site_refinement_flags
Cu1 Cu -0.20905(7) -0.40352(2) 0.386667(18) 0.02212(15) Uani 1 1 d .
Cu2 Cu 0.0000 0.0000 0.0000 0.02274(18) Uani 1 2 d S
O12 O -0.2235(4) -0.48334(14) 0.32386(11) 0.0286(6) Uani 1 1 d .
O1 O -0.2830(4) -0.47141(12) 0.45348(10) 0.0217(5) Uani 1 1 d .
H1A H -0.3783 -0.4496 0.4773 0.026 Uiso 1 1 d R
N21 N -0.0518(5) -0.07769(15) 0.06668(13) 0.0228(6) Uani 1 1 d .
O22 O -0.1896(4) -0.31729(13) 0.44202(12) 0.0319(6) Uani 1 1 d .
O1W O 0.1831(4) -0.41370(13) 0.40943(13) 0.0327(6) Uani 1 1 d .
H1WA H 0.2358 -0.3744 0.4279 0.039 Uiso 1 1 d R
H1WB H 0.2565 -0.4207 0.3756 0.039 Uiso 1 1 d R
N11 N -0.1825(5) -0.33297(16) 0.31346(14) 0.0285(7) Uani 1 1 d .
C32 C 0.0907(6) -0.1788(2) 0.12845(17) 0.0304(8) Uani 1 1 d .
H32A H 0.2129 -0.2141 0.1372 0.037 Uiso 1 1 calc R
C31 C 0.1141(6) -0.1263(2) 0.08273(17) 0.0302(8) Uani 1 1 d .
H31A H 0.2571 -0.1244 0.0612 0.036 Uiso 1 1 calc R
C35 C -0.2461(6) -0.08034(19) 0.09766(17) 0.0262(8) Uani 1 1 d .
H35A H -0.3678 -0.0458 0.0864 0.031 Uiso 1 1 calc R
C33 C -0.1093(6) -0.18111(19) 0.16212(16) 0.0241(7) Uani 1 1 d .
O11 O -0.5870(5) -0.44827(16) 0.30090(13) 0.0414(7) Uani 1 1 d .
C22 C -0.3011(7) -0.2239(2) 0.25950(18) 0.0354(9) Uani 1 1 d .
H22A H -0.4023 -0.1817 0.2573 0.042 Uiso 1 1 calc R
C42 C -0.2830(7) -0.2213(2) 0.50994(17) 0.0299(8) Uani 1 1 d .
C23 C -0.1369(6) -0.2342(2) 0.21371(16) 0.0262(8) Uani 1 1 d .
C41 C -0.3468(7) -0.2902(2) 0.47391(17) 0.0301(8) Uani 1 1 d .
O21 O -0.5407(6) -0.3162(2) 0.47776(18) 0.0710(11) Uani 1 1 d .
C13 C -0.2190(7) -0.5722(2) 0.21696(18) 0.0360(9) Uani 1 1 d .
H13A H -0.0858 -0.5733 0.2463 0.043 Uiso 1 1 calc R
C11 C -0.4094(6) -0.4833(2) 0.28957(16) 0.0271(8) Uani 1 1 d .
C21 C -0.3167(7) -0.2737(2) 0.30689(18) 0.0375(10) Uani 1 1 d .
H21A H -0.4317 -0.2655 0.3375 0.045 Uiso 1 1 calc R
C12 C -0.4089(6) -0.5288(2) 0.23004(16) 0.0278(8) Uani 1 1 d .
C24 C -0.0019(7) -0.2966(2) 0.22079(18) 0.0360(9) Uani 1 1 d .
H24A H 0.1135 -0.3069 0.1907 0.043 Uiso 1 1 calc R
C25 C -0.0294(7) -0.3442(2) 0.26998(18) 0.0370(10) Uani 1 1 d .
H25A H 0.0665 -0.3876 0.2731 0.044 Uiso 1 1 calc R
C34 C -0.2816(6) -0.1300(2) 0.14502(16) 0.0273(8) Uani 1 1 d .
H34A H -0.4250 -0.1295 0.1664 0.033 Uiso 1 1 calc R
C17 C -0.5976(7) -0.5272(2) 0.18644(19) 0.0411(10) Uani 1 1 d .
H17A H -0.7308 -0.4973 0.1944 0.049 Uiso 1 1 calc R
C47 C -0.0777(7) -0.1854(2) 0.5015(2) 0.0449(11) Uani 1 1 d .
H47A H 0.0317 -0.2056 0.4734 0.054 Uiso 1 1 calc R
C14 C -0.2189(8) -0.6136(3) 0.1626(2) 0.0493(12) Uani 1 1 d .
H14A H -0.0871 -0.6442 0.1545 0.059 Uiso 1 1 calc R
C43 C -0.4374(8) -0.1921(3) 0.5517(2) 0.0469(11) Uani 1 1 d .
H43A H -0.5822 -0.2166 0.5584 0.056 Uiso 1 1 calc R
C16 C -0.5942(9) -0.5686(3) 0.1316(2) 0.0547(13) Uani 1 1 d .
H16A H -0.7252 -0.5671 0.1016 0.066 Uiso 1 1 calc R
C46 C -0.0271(9) -0.1203(3) 0.5334(3) 0.0638(15) Uani 1 1 d .
H46A H 0.1166 -0.0951 0.5267 0.077 Uiso 1 1 calc R
C15 C -0.4060(9) -0.6116(3) 0.1197(2) 0.0507(12) Uani 1 1 d .
H15A H -0.4049 -0.6403 0.0815 0.061 Uiso 1 1 calc R
C45 C -0.1785(11) -0.0915(3) 0.5742(3) 0.0705(17) Uani 1 1 d .
H45A H -0.1428 -0.0461 0.5962 0.085 Uiso 1 1 calc R
C44 C -0.3815(10) -0.1278(3) 0.5836(3) 0.0665(15) Uani 1 1 d .
H44A H -0.4875 -0.1081 0.6129 0.080 Uiso 1 1 calc R

loop_
_atom_site_aniso_label
_atom_site_aniso_U_11
_atom_site_aniso_U_22
_atom_site_aniso_U_33
_atom_site_aniso_U_23
_atom_site_aniso_U_13
_atom_site_aniso_U_12
Cu1 0.0268(3) 0.0183(3) 0.0211(2) 0.00155(16) 0.00011(17) 0.00181(17)
Cu2 0.0257(3) 0.0199(3) 0.0224(3) 0.0034(2) -0.0010(2) -0.0034(2)
O12 0.0355(15) 0.0263(14) 0.0233(13) -0.0015(10) -0.0037(11) 0.0044(11)
O1 0.0227(12) 0.0209(12) 0.0215(12) -0.0011(10) 0.0014(9) 0.0041(10)
N21 0.0257(16) 0.0203(15) 0.0221(14) 0.0038(12) -0.0014(12) -0.0011(12)
O22 0.0377(15) 0.0230(14) 0.0353(14) -0.0055(11) 0.0044(12) -0.0015(11)
O1W 0.0254(14) 0.0294(15) 0.0435(16) -0.0092(12) 0.0025(11) -0.0009(11)
N11 0.0369(18) 0.0204(16) 0.0281(16) 0.0076(13) 0.0019(13) 0.0054(13)
C32 0.028(2) 0.029(2) 0.034(2) 0.0078(16) 0.0022(16) 0.0043(16)
C31 0.029(2) 0.033(2) 0.0295(19) 0.0060(16) 0.0050(16) 0.0019(16)
C35 0.0282(19) 0.0197(19) 0.0303(19) 0.0044(15) -0.0007(15) 0.0010(14)
C33 0.0284(19) 0.0189(18) 0.0248(18) 0.0037(14) -0.0013(14) -0.0014(14)
O11 0.0339(15) 0.0432(18) 0.0473(17) -0.0099(14) 0.0040(13) 0.0067(13)
C22 0.044(2) 0.028(2) 0.036(2) 0.0089(17) 0.0100(18) 0.0123(18)
C42 0.039(2) 0.0211(19) 0.0287(19) -0.0009(15) -0.0059(16) 0.0060(16)
C23 0.0242(18) 0.026(2) 0.0289(18) 0.0054(15) 0.0016(14) -0.0017(15)
C41 0.036(2) 0.027(2) 0.0269(19) 0.0023(16) 0.0004(16) -0.0012(17)
O21 0.0412(19) 0.082(3) 0.093(3) -0.051(2) 0.0285(17) -0.0278(18)
C13 0.037(2) 0.039(2) 0.032(2) -0.0037(18) 0.0001(17) 0.0001(18)
C11 0.033(2) 0.0237(19) 0.0250(18) -0.0019(15) 0.0063(16) -0.0044(16)
C21 0.044(2) 0.034(2) 0.035(2) 0.0085(18) 0.0135(18) 0.0105(19)
C12 0.0274(19) 0.028(2) 0.0283(19) 0.0025(16) 0.0016(15) -0.0084(16)
C24 0.039(2) 0.032(2) 0.039(2) 0.0109(18) 0.0148(18) 0.0121(18)
C25 0.044(2) 0.031(2) 0.037(2) 0.0098(18) 0.0105(18) 0.0128(18)
C34 0.0249(19) 0.027(2) 0.0303(19) 0.0067(16) 0.0051(15) 0.0012(15)
C17 0.039(2) 0.039(2) 0.045(2) 0.002(2) -0.0057(19) -0.0026(19)
C47 0.040(2) 0.037(3) 0.058(3) -0.010(2) 0.000(2) -0.002(2)
C14 0.053(3) 0.047(3) 0.049(3) -0.017(2) 0.009(2) 0.000(2)
C43 0.044(3) 0.046(3) 0.051(3) -0.014(2) 0.005(2) 0.004(2)
C16 0.060(3) 0.066(3) 0.036(2) -0.003(2) -0.017(2) -0.023(3)
C46 0.055(3) 0.040(3) 0.095(4) -0.021(3) -0.009(3) -0.011(2)
C15 0.061(3) 0.055(3) 0.037(2) -0.018(2) 0.007(2) -0.017(2)
C45 0.078(4) 0.043(3) 0.087(4) -0.034(3) -0.025(3) 0.010(3)
C44 0.070(4) 0.060(3) 0.070(4) -0.033(3) 0.003(3) 0.018(3)

loop_
_atom_type_symbol
_atom_type_description
_atom_type_scat_dispersion_real
_atom_type_scat_dispersion_imag
_atom_type_scat_source
C C 0.0033 0.0016 'International Tables Vol C Tables 4.2.6.8 and 6.1.1.4'
H H 0.0000 0.0000 'International Tables Vol C Tables 4.2.6.8 and 6.1.1.4'
N N 0.0061 0.0033 'International Tables Vol C Tables 4.2.6.8 and 6.1.1.4'
O O 0.0106 0.0060 'International Tables Vol C Tables 4.2.6.8 and 6.1.1.4'
Cu Cu 0.3201 1.2651 'International Tables Vol C Tables 4.2.6.8 and 6.1.1.4'

loop_
_geom_angle_atom_site_label_1
_geom_angle_atom_site_label_2
_geom_angle_atom_site_label_3
_geom_angle
_geom_angle_site_symmetry_1
_geom_angle_site_symmetry_3
_geom_angle_publ_flag
O1 Cu1 O22 94.54(10) . . yes
O1 Cu1 O12 91.27(10) . . yes
O22 Cu1 O12 174.18(10) . . yes
O1 Cu1 N11 171.58(11) . . yes
O22 Cu1 N11 87.05(12) . . yes
O12 Cu1 N11 87.14(12) . . yes
O1 Cu1 O1W 92.67(9) . . yes
O22 Cu1 O1W 85.01(10) . . yes
O12 Cu1 O1W 95.15(10) . . yes
N11 Cu1 O1W 95.71(11) . . yes
O1 Cu1 O11 95.36(9) . . yes
O22 Cu1 O11 128.46(9) . . yes
O12 Cu1 O11 50.29(9) . . yes
N11 Cu1 O11 77.28(11) . . yes
O1W Cu1 O11 144.56(8) . . yes
O1 Cu1 Cu2 173.48(7) . . yes
O22 Cu1 Cu2 84.78(8) . . yes
O12 Cu1 Cu2 89.40(7) . . yes
N11 Cu1 Cu2 2.88(9) . . yes
O1W Cu1 Cu2 93.72(7) . . yes
O11 Cu1 Cu2 80.11(6) . . yes
O1 Cu2 O1 180.00(11) 2 4 yes
O1 Cu2 N21 91.00(10) 2 3 yes
O1 Cu2 N21 89.00(10) 4 3 yes
O1 Cu2 N21 89.00(10) 2 . yes
O1 Cu2 N21 91.00(10) 4 . yes
N21 Cu2 N21 180.0(2) 3 . yes
O1 Cu2 Cu1 85.52(7) 2 . yes
O1 Cu2 Cu1 94.47(7) 4 . yes
N21 Cu2 Cu1 176.24(8) 3 . yes
N21 Cu2 Cu1 3.76(8) . . yes
C11 O12 Cu1 113.2(2) . . ?
Cu2 O1 Cu1 109.34(11) 2_545 . ?
Cu2 O1 H1A 111.8 2_545 . ?
Cu1 O1 H1A 107.9 . . ?
C35 N21 C31 117.5(3) . . ?
C35 N21 Cu2 121.8(2) . . ?
C31 N21 Cu2 120.6(2) . . ?
C41 O22 Cu1 127.9(2) . . ?
Cu1 O1W H1WA 110.4 . . ?
Cu1 O1W H1WB 111.0 . . ?
H1WA O1W H1WB 108.8 . . ?
C25 N11 C21 117.2(3) . . ?
C25 N11 Cu1 121.0(3) . . ?
C21 N11 Cu1 121.8(2) . . ?
C31 C32 C33 119.9(3) . . ?
C31 C32 H32A 120.0 . . ?
C33 C32 H32A 120.0 . . ?
N21 C31 C32 123.0(3) . . ?
N21 C31 H31A 118.5 . . ?
C32 C31 H31A 118.5 . . ?
N21 C35 C34 123.2(3) . . ?
N21 C35 H35A 118.4 . . ?
C34 C35 H35A 118.4 . . ?
C32 C33 C34 116.5(3) . . ?
C32 C33 C23 121.7(3) . . ?
C34 C33 C23 121.7(3) . . ?
C11 O11 Cu1 70.2(2) . . ?
C21 C22 C23 119.7(3) . . ?
C21 C22 H22A 120.1 . . ?
C23 C22 H22A 120.1 . . ?
C47 C42 C43 119.1(4) . . ?
C47 C42 C41 121.4(3) . . ?
C43 C42 C41 119.5(4) . . ?
C24 C23 C22 115.6(3) . . ?
C24 C23 C33 122.5(3) . . ?
C22 C23 C33 121.9(3) . . ?
O21 C41 O22 124.9(4) . . ?
O21 C41 C42 119.3(3) . . ?
O22 C41 C42 115.7(3) . . ?
C14 C13 C12 120.8(4) . . ?
C14 C13 H13A 119.6 . . ?
C12 C13 H13A 119.6 . . ?
O11 C11 O12 125.0(3) . . ?
O11 C11 C12 118.7(3) . . ?
O12 C11 C12 116.2(3) . . ?
N11 C21 C22 123.8(3) . . ?
N11 C21 H21A 118.1 . . ?
C22 C21 H21A 118.1 . . ?
C13 C12 C17 118.5(4) . . ?
C13 C12 C11 120.9(3) . . ?
C17 C12 C11 120.6(4) . . ?
C25 C24 C23 121.0(3) . . ?
C25 C24 H24A 119.5 . . ?
C23 C24 H24A 119.5 . . ?
N11 C25 C24 122.7(4) . . ?
N11 C25 H25A 118.6 . . ?
C24 C25 H25A 118.6 . . ?
C35 C34 C33 119.8(3) . . ?
C35 C34 H34A 120.1 . . ?
C33 C34 H34A 120.1 . . ?
C16 C17 C12 120.1(4) . . ?
C16 C17 H17A 119.9 . . ?
C12 C17 H17A 119.9 . . ?
C42 C47 C46 120.3(4) . . ?
C42 C47 H47A 119.9 . . ?
C46 C47 H47A 119.9 . . ?
C15 C14 C13 120.3(4) . . ?
C15 C14 H14A 119.8 . . ?
C13 C14 H14A 119.8 . . ?
C44 C43 C42 119.6(5) . . ?
C44 C43 H43A 120.2 . . ?
C42 C43 H43A 120.2 . . ?
C15 C16 C17 120.6(4) . . ?
C15 C16 H16A 119.7 . . ?
C17 C16 H16A 119.7 . . ?
C45 C46 C47 120.7(5) . . ?
C45 C46 H46A 119.6 . . ?
C47 C46 H46A 119.6 . . ?
C16 C15 C14 119.6(4) . . ?
C16 C15 H15A 120.2 . . ?
C14 C15 H15A 120.2 . . ?
C46 C45 C44 119.1(5) . . ?
C46 C45 H45A 120.4 . . ?
C44 C45 H45A 120.4 . . ?
C45 C44 C43 121.2(5) . . ?
C45 C44 H44A 119.4 . . ?
C43 C44 H44A 119.4 . . ?

loop_
_geom_bond_atom_site_label_1
_geom_bond_atom_site_label_2
_geom_bond_distance
_geom_bond_site_symmetry_2
_geom_bond_publ_flag
Cu1 O1 1.915(2) . yes
Cu1 O22 1.930(2) . yes
Cu1 O12 1.940(2) . yes
Cu1 N11 1.997(3) . yes
Cu1 O1W 2.264(3) . yes
Cu1 O11 2.843(3) . yes
Cu1 Cu2 10.955(2) . ?
Cu2 O1 1.907(2) 2 yes
Cu2 O1 1.907(2) 4 yes
Cu2 N21 2.002(3) 3 yes
Cu2 N21 2.002(3) . yes
O12 C11 1.246(4) . ?
O1 Cu2 1.907(2) 2_545 ?
O1 H1A 0.8501 . ?
N21 C35 1.310(4) . ?
N21 C31 1.315(4) . ?
O22 C41 1.241(4) . ?
O1W H1WA 0.8502 . ?
O1W H1WB 0.8499 . ?
N11 C25 1.306(4) . ?
N11 C21 1.312(5) . ?
C32 C31 1.353(5) . ?
C32 C33 1.369(5) . ?
C32 H32A 0.9500 . ?
C31 H31A 0.9500 . ?
C35 C34 1.354(5) . ?
C35 H35A 0.9500 . ?
C33 C34 1.375(5) . ?
C33 C23 1.453(5) . ?
O11 C11 1.223(4) . ?
C22 C21 1.339(5) . ?
C22 C23 1.384(5) . ?
C22 H22A 0.9500 . ?
C42 C47 1.352(5) . ?
C42 C43 1.374(5) . ?
C42 C41 1.481(5) . ?
C23 C24 1.360(5) . ?
C41 O21 1.204(4) . ?
C13 C14 1.358(5) . ?
C13 C12 1.369(5) . ?
C13 H13A 0.9500 . ?
C11 C12 1.488(5) . ?
C21 H21A 0.9500 . ?
C12 C17 1.372(5) . ?
C24 C25 1.351(5) . ?
C24 H24A 0.9500 . ?
C25 H25A 0.9500 . ?
C34 H34A 0.9500 . ?
C17 C16 1.365(6) . ?
C17 H17A 0.9500 . ?
C47 C46 1.367(6) . ?
C47 H47A 0.9500 . ?
C14 C15 1.356(6) . ?
C14 H14A 0.9500 . ?
C43 C44 1.359(6) . ?
C43 H43A 0.9500 . ?
C16 C15 1.353(7) . ?
C16 H16A 0.9500 . ?
C46 C45 1.346(7) . ?
C46 H46A 0.9500 . ?
C15 H15A 0.9500 . ?
C45 C44 1.349(8) . ?
C45 H45A 0.9500 . ?
C44 H44A 0.9500 . ?

loop_
_geom_hbond_atom_site_label_D
_geom_hbond_atom_site_label_H
_geom_hbond_atom_site_label_A
_geom_hbond_distance_DH
_geom_hbond_distance_HA
_geom_hbond_distance_DA
_geom_hbond_angle_DHA
_geom_hbond_site_symmetry_A
O1 H1A O21 0.85 2.56 3.196(4) 132.2 .
O1W H1WA O21 0.85 1.91 2.706(4) 155.3 1_655
O1W H1WB O11 0.85 1.90 2.747(4) 173.3 1_655
